data_4114483
loop_
_publ_author_name
'Eric G. Tulsky'
'Nathan R. M. Crawford'
'St\'ephane A. Baudron'
'Patrick Batail'
'Jeffrey R. Long'

_publ_section_title
;
 Cluster-to-Metal Magnetic Coupling: Synthesis and Characterization of
 25-Electron [Re6-nOsnSe8(CN)6](5-n)- (n = 1, 2) Clusters and
 {Re6-nOsnSe8[CNCu(Me6tren)]6}9+ (n = 0, 1, 2) Assemblies
;
_journal_name_full 'Journal of the American Chemical Society'
_journal_page_first 15543
_journal_page_last 15553
_journal_paper_doi 10.1021/ja037444q
_journal_volume 125
_journal_year 2003
_chemical_formula_sum 'C57 H46 N7 O Os2 P2 Re4 Se8'
_chemical_formula_weight 2663.83
_chemical_name_systematic
; 
 ? 
;
_space_group_IT_number 15
_symmetry_cell_setting monoclinic
_symmetry_space_group_name_Hall '-C 2yc'
_symmetry_space_group_name_H-M 'C 1 2/c 1'
_atom_sites_solution_hydrogens geom
_atom_sites_solution_primary direct
_atom_sites_solution_secondary difmap
_audit_creation_method SHELXL
_cell_angle_alpha 90.00
_cell_angle_beta 102.6880(10)
_cell_angle_gamma 90.00
_cell_formula_units_Z 4
_cell_length_a 12.1936(4)
_cell_length_b 19.5516(5)
_cell_length_c 27.7230(3)
_cell_measurement_temperature 131(2)
_cell_volume 6447.9(3)
_computing_structure_refinement 'SHELXL-93 (Sheldrick, 1993)'
_computing_structure_solution 'SHELXS-86 (Sheldrick, 1990)'
_diffrn_ambient_temperature 293(2)
_diffrn_radiation_monochromator graphite
_diffrn_radiation_source 'fine-focus sealed tube'
_diffrn_radiation_type MoK\a
_diffrn_radiation_wavelength 0.71073
_diffrn_reflns_av_R_equivalents 0.0680
_diffrn_reflns_av_sigmaI/netI 0.0918
_diffrn_reflns_limit_h_max 7
_diffrn_reflns_limit_h_min -13
_diffrn_reflns_limit_k_max 23
_diffrn_reflns_limit_k_min -22
_diffrn_reflns_limit_l_max 31
_diffrn_reflns_limit_l_min -31
_diffrn_reflns_number 14437
_diffrn_reflns_theta_max 25.74
_diffrn_reflns_theta_min 1.51
_exptl_absorpt_coefficient_mu 16.015
_exptl_crystal_colour red
_exptl_crystal_density_diffrn 2.744
_exptl_crystal_description 'rectangular plate '
_exptl_crystal_F_000 4796
_exptl_crystal_size_max 0.25
_exptl_crystal_size_mid 0.07
_exptl_crystal_size_min 0.04
_refine_diff_density_max 1.385
_refine_diff_density_min -3.843
_refine_diff_density_rms 0.332
_refine_ls_extinction_method none
_refine_ls_goodness_of_fit_all 0.916
_refine_ls_goodness_of_fit_obs 1.084
_refine_ls_matrix_type full
_refine_ls_number_parameters 350
_refine_ls_number_reflns 5478
_refine_ls_number_restraints 0
_refine_ls_restrained_S_all 0.916
_refine_ls_restrained_S_obs 1.084
_refine_ls_R_factor_all 0.0954
_refine_ls_R_factor_obs 0.0469
_refine_ls_shift/esd_max 0.001
_refine_ls_shift/esd_mean 0.000
_refine_ls_structure_factor_coef Fsqd
_refine_ls_weighting_details 'w=1/[\s^2^(Fo^2^)+(0.0551P)^2^+0.0000P] where P=(Fo^2^+2Fc^2^)/3'
_refine_ls_weighting_scheme calc
_refine_ls_wR_factor_all 0.1124
_refine_ls_wR_factor_obs 0.0997
_reflns_number_observed 3216
_reflns_number_total 5478
_reflns_observed_criterion >2sigma(I)
_cod_data_source_file ja037444qsi20031002_112603_2.cif
_cod_data_source_block 3
_cod_depositor_comments
;
The following automatic conversions were performed:

'_refine_ls_weighting_scheme' value 'calc
w=1/[\s^2^(Fo^2^)+(0.0551P)^2^+0.0000P] where P=(Fo^2^+2Fc^2^)/3' was
changed to 'calc'. New tag '_refine_ls_weighting_details' was
created. The value of the new tag was set to
'w=1/[\s^2^(Fo^2^)+(0.0551P)^2^+0.0000P] where P=(Fo^2^+2Fc^2^)/3'.

Automatic conversion script
Id: cif_fix_values 3143 2015-03-26 13:38:13Z robertas 
;
_cod_database_code 4114483

loop_
_symmetry_equiv_pos_as_xyz
'x, y, z'
'-x, y, -z+1/2'
'x+1/2, y+1/2, z'
'-x+1/2, y+1/2, -z+1/2'
'-x, -y, -z'
'x, -y, z-1/2'
'-x+1/2, -y+1/2, -z'
'x+1/2, -y+1/2, z-1/2'

loop_
_atom_site_aniso_label
_atom_site_aniso_U_11
_atom_site_aniso_U_22
_atom_site_aniso_U_33
_atom_site_aniso_U_23
_atom_site_aniso_U_13
_atom_site_aniso_U_12
Os1 0.0259(3) 0.0290(3) 0.0279(4) -0.0034(3) 0.0020(3) 0.0042(3)
Os2 0.0241(3) 0.0340(3) 0.0274(4) -0.0041(3) 0.0047(3) 0.0011(3)
Os3 0.0265(3) 0.0280(3) 0.0274(4) -0.0046(3) 0.0029(3) 0.0016(3)
Re1 0.0259(3) 0.0290(3) 0.0279(4) -0.0034(3) 0.0020(3) 0.0042(3)
Re2 0.0241(3) 0.0340(3) 0.0274(4) -0.0041(3) 0.0047(3) 0.0011(3)
Re3 0.0265(3) 0.0280(3) 0.0274(4) -0.0046(3) 0.0029(3) 0.0016(3)
Se1 0.0309(9) 0.0371(8) 0.0270(9) -0.0038(6) 0.0031(7) 0.0008(7)
Se2 0.0235(8) 0.0425(9) 0.0325(9) -0.0038(7) 0.0026(7) 0.0008(7)
Se3 0.0386(9) 0.0328(8) 0.0340(9) -0.0009(7) 0.0033(7) -0.0038(7)
Se4 0.0335(9) 0.0374(8) 0.0347(9) -0.0077(7) 0.0039(7) 0.0108(7)
C1 0.046(10) 0.031(8) 0.032(9) -0.002(7) 0.022(8) 0.005(7)
N1 0.049(9) 0.047(8) 0.063(10) 0.004(7) 0.004(8) -0.009(7)
C2 0.024(9) 0.047(9) 0.046(11) 0.002(8) 0.004(8) -0.005(8)
N2 0.046(9) 0.077(11) 0.051(10) -0.022(8) 0.016(8) -0.011(8)
C3 0.032(9) 0.048(10) 0.041(11) 0.003(8) 0.011(8) 0.005(8)
N3 0.049(9) 0.051(8) 0.060(10) -0.017(8) 0.003(8) -0.009(8)
P 0.029(2) 0.082(3) 0.025(2) 0.010(2) 0.001(2) -0.013(2)
C10 0.036(9) 0.058(10) 0.024(9) -0.016(8) 0.013(7) -0.005(8)
C11 0.036(10) 0.074(12) 0.050(12) 0.011(9) -0.001(9) -0.007(10)
C12 0.041(11) 0.080(13) 0.043(11) -0.006(10) 0.018(9) -0.028(10)
C13 0.032(9) 0.071(12) 0.035(10) -0.012(9) 0.009(8) -0.006(9)
C14 0.044(11) 0.031(9) 0.062(12) -0.011(8) 0.019(9) 0.000(8)
C15 0.038(10) 0.049(10) 0.050(11) -0.021(8) 0.017(8) 0.001(8)
C16 0.041(10) 0.069(12) 0.026(9) 0.001(8) -0.002(8) -0.009(9)
C17 0.025(10) 0.100(15) 0.067(14) -0.034(12) 0.005(9) -0.010(10)
C18 0.033(10) 0.079(13) 0.076(14) -0.030(11) 0.001(10) -0.026(11)
C19 0.062(14) 0.060(12) 0.051(12) 0.013(10) 0.010(10) -0.012(10)
C20 0.012(8) 0.085(13) 0.048(11) 0.019(10) 0.004(7) -0.008(9)
C21 0.044(10) 0.050(10) 0.032(10) 0.007(8) 0.010(8) 0.015(9)
C22 0.027(9) 0.045(9) 0.055(12) 0.034(8) 0.020(8) 0.004(7)
C26 0.045(12) 0.051(11) 0.167(23) -0.024(13) 0.044(14) -0.001(10)
C27 0.030(10) 0.047(10) 0.083(15) -0.008(10) 0.008(10) -0.003(8)
C32 0.048(11) 0.104(15) 0.026(10) 0.009(10) 0.016(9) 0.029(11)
C33 0.070(14) 0.108(17) 0.042(12) -0.008(11) 0.010(10) -0.009(12)

loop_
_atom_site_label
_atom_site_type_symbol
_atom_site_fract_x
_atom_site_fract_y
_atom_site_fract_z
_atom_site_U_iso_or_equiv
_atom_site_thermal_displace_type
_atom_site_occupancy
_atom_site_calc_flag
_atom_site_refinement_flags
Os1 Os 0.84437(5) 0.18631(3) 0.53827(2) 0.0282(2) Uani 0.33 d P
Os2 Os 0.64174(5) 0.23360(3) 0.53630(2) 0.0287(2) Uani 0.33 d P
Os3 Os 0.68841(5) 0.18145(3) 0.45589(2) 0.0278(2) Uani 0.33 d P
Re1 Re 0.84437(5) 0.18631(3) 0.53827(2) 0.0282(2) Uani 0.67 d P
Re2 Re 0.64174(5) 0.23360(3) 0.53630(2) 0.0287(2) Uani 0.67 d P
Re3 Re 0.68841(5) 0.18145(3) 0.45589(2) 0.0278(2) Uani 0.67 d P
Se1 Se 0.79510(12) 0.23891(7) 0.61322(5) 0.0322(4) Uani 1 d .
Se2 Se 1.00177(12) 0.26987(7) 0.54364(5) 0.0334(4) Uani 1 d .
Se3 Se 0.67850(13) 0.10806(7) 0.52863(6) 0.0359(4) Uani 1 d .
Se4 Se 0.88457(12) 0.13939(7) 0.45972(5) 0.0358(4) Uani 1 d .
C1 C 0.9489(13) 0.1179(7) 0.5808(5) 0.034(4) Uani 1 d .
N1 N 1.0141(11) 0.0814(6) 0.6065(5) 0.054(4) Uani 1 d .
C2 C 0.5226(12) 0.2121(8) 0.5776(6) 0.039(4) Uani 1 d .
N2 N 0.4542(11) 0.2016(7) 0.5978(5) 0.057(4) Uani 1 d .
C3 C 0.6173(12) 0.1033(8) 0.4060(6) 0.039(4) Uani 1 d .
N3 N 0.5788(11) 0.0619(7) 0.3799(5) 0.055(4) Uani 1 d .
P P 1.3220(3) 0.3967(2) 0.64214(15) 0.0459(12) Uani 1 d .
C10 C 1.4703(12) 0.3773(8) 0.6645(5) 0.039(4) Uani 1 d .
C11 C 1.5468(13) 0.4260(9) 0.6546(6) 0.055(5) Uani 1 d .
H11 H 1.5209(13) 0.4664(9) 0.6383(6) 0.066 Uiso 1 calc R
C12 C 1.6577(13) 0.4143(9) 0.6688(6) 0.053(5) Uani 1 d .
H12 H 1.7085(13) 0.4460(9) 0.6615(6) 0.064 Uiso 1 calc R
C13 C 1.6970(13) 0.3547(8) 0.6944(5) 0.046(4) Uani 1 d .
H13 H 1.7740(13) 0.3469(8) 0.7042(5) 0.055 Uiso 1 calc R
C14 C 1.6240(13) 0.3082(7) 0.7052(6) 0.045(4) Uani 1 d .
H14 H 1.6510(13) 0.2689(7) 0.7228(6) 0.054 Uiso 1 calc R
C15 C 1.5099(13) 0.3185(8) 0.6902(6) 0.044(4) Uani 1 d .
H15 H 1.4598(13) 0.2862(8) 0.6973(6) 0.053 Uiso 1 calc R
C16 C 1.2309(13) 0.3312(9) 0.6594(5) 0.047(4) Uani 1 d .
C17 C 1.2471(14) 0.2626(10) 0.6496(7) 0.065(6) Uani 1 d .
H17 H 1.3062(14) 0.2495(10) 0.6354(7) 0.078 Uiso 1 calc R
C18 C 1.1759(14) 0.2152(10) 0.6610(7) 0.064(6) Uani 1 d .
H18 H 1.1877(14) 0.1694(10) 0.6547(7) 0.077 Uiso 1 calc R
C19 C 1.0874(15) 0.2323(9) 0.6815(6) 0.058(5) Uani 1 d .
H19 H 1.0388(15) 0.1989(9) 0.6885(6) 0.069 Uiso 1 calc R
C20 C 1.0724(12) 0.2987(9) 0.6911(6) 0.049(4) Uani 1 d .
H20 H 1.0128(12) 0.3114(9) 0.7051(6) 0.058 Uiso 1 calc R
C21 C 1.1460(13) 0.3494(8) 0.6802(5) 0.042(4) Uani 1 d .
H21 H 1.1356(13) 0.3951(8) 0.6875(5) 0.050 Uiso 1 calc R
C22 C 1.2952(12) 0.4776(7) 0.6710(6) 0.041(4) Uani 1 d .
C23A C 1.2150(25) 0.5337(15) 0.6481(10) 0.042(7) Uiso 0.59 d P
C23B C 1.1993(33) 0.5022(20) 0.6330(15) 0.040(10) Uiso 0.41 d P
C24A C 1.2031(22) 0.5917(11) 0.6753(10) 0.020(6) Uiso 0.59 d P
C24B C 1.1638(38) 0.5645(24) 0.6525(17) 0.053(12) Uiso 0.41 d P
C25A C 1.2610(24) 0.6036(14) 0.7240(11) 0.043(8) Uiso 0.59 d P
C25B C 1.2363(38) 0.5941(19) 0.6985(19) 0.034(10) Uiso 0.41 d P
C26 C 1.3304(15) 0.5535(9) 0.7399(9) 0.085(7) Uani 1 d .
C27 C 1.3519(13) 0.4924(8) 0.7179(7) 0.054(5) Uani 1 d .
C28A C 1.3076(29) 0.3853(17) 0.5743(13) 0.033(9) Uiso 0.44 d P
C28B C 1.2812(26) 0.4173(16) 0.5789(11) 0.047(8) Uiso 0.56 d P
C29A C 1.2732(28) 0.3238(16) 0.5472(13) 0.039(9) Uiso 0.44 d P
C29B C 1.1617(21) 0.4187(12) 0.5560(9) 0.036(7) Uiso 0.56 d P
C30A C 1.2676(28) 0.3246(16) 0.4966(12) 0.039(8) Uiso 0.44 d P
C30B C 1.1334(23) 0.4279(13) 0.5029(10) 0.045(7) Uiso 0.56 d P
C31A C 1.2886(31) 0.3819(18) 0.4735(14) 0.049(10) Uiso 0.44 d P
C31B C 1.2142(25) 0.4360(14) 0.4726(11) 0.052(8) Uiso 0.56 d P
C32 C 1.3236(14) 0.4423(10) 0.4985(6) 0.058(5) Uani 1 d .
C33 C 1.3453(16) 0.4385(11) 0.5507(7) 0.074(6) Uani 1 d .
O50 O 1.0000 0.6735(9) 0.7500 0.082(6) Uiso 1 d S
C52 C 0.8971(19) 0.5833(11) 0.6808(8) 0.086(7) Uiso 1 d .
N50 N 1.0000 0.5637(17) 0.7500 0.120(11) Uiso 1 d S
C51 C 1.0000 0.4899(14) 0.7500 0.074(8) Uiso 1 d S
C50 C 1.0438(36) 0.6043(21) 0.7828(15) 0.232(21) Uiso 1 d .

loop_
_atom_type_symbol
_atom_type_description
_atom_type_scat_dispersion_real
_atom_type_scat_dispersion_imag
_atom_type_scat_source
C C 0.0033 0.0016 'International Tables Vol C Tables 4.2.6.8 and 6.1.1.4'
H H 0.0000 0.0000 'International Tables Vol C Tables 4.2.6.8 and 6.1.1.4'
N N 0.0061 0.0033 'International Tables Vol C Tables 4.2.6.8 and 6.1.1.4'
O O 0.0106 0.0060 'International Tables Vol C Tables 4.2.6.8 and 6.1.1.4'
P P 0.1023 0.0942 'International Tables Vol C Tables 4.2.6.8 and 6.1.1.4'
Se Se -0.0929 2.2259 'International Tables Vol C Tables 4.2.6.8 and 6.1.1.4'
Re Re -1.0185 7.2310 'International Tables Vol C Tables 4.2.6.8 and 6.1.1.4'
Os Os -1.2165 7.6030 'International Tables Vol C Tables 4.2.6.8 and 6.1.1.4'

loop_
_geom_angle_atom_site_label_1
_geom_angle_atom_site_label_2
_geom_angle_atom_site_label_3
_geom_angle
_geom_angle_site_symmetry_1
_geom_angle_site_symmetry_3
C1 Os1 Se2 91.2(4) . .
C1 Os1 Se3 92.8(4) . .
Se2 Os1 Se3 176.03(5) . .
C1 Os1 Se1 91.3(4) . .
Se2 Os1 Se1 90.17(5) . .
Se3 Os1 Se1 90.23(5) . .
C1 Os1 Se4 92.6(4) . .
Se2 Os1 Se4 89.82(5) . .
Se3 Os1 Se4 89.50(5) . .
Se1 Os1 Se4 176.06(5) . .
C1 Os1 Re3 134.1(4) . 7_656
Se2 Os1 Re3 58.55(4) . 7_656
Se3 Os1 Re3 118.55(4) . 7_656
Se1 Os1 Re3 58.51(4) . 7_656
Se4 Os1 Re3 118.35(4) . 7_656
C1 Os1 Os3 134.1(4) . 7_656
Se2 Os1 Os3 58.55(4) . 7_656
Se3 Os1 Os3 118.55(4) . 7_656
Se1 Os1 Os3 58.51(4) . 7_656
Se4 Os1 Os3 118.35(4) . 7_656
Re3 Os1 Os3 0.00(4) 7_656 7_656
C1 Os1 Re2 135.2(4) . .
Se2 Os1 Re2 118.51(4) . .
Se3 Os1 Re2 58.58(4) . .
Se1 Os1 Re2 58.49(4) . .
Se4 Os1 Re2 118.22(4) . .
Re3 Os1 Re2 59.98(2) 7_656 .
Os3 Os1 Re2 59.98(2) 7_656 .
C1 Os1 Os2 135.2(4) . .
Se2 Os1 Os2 118.51(4) . .
Se3 Os1 Os2 58.58(4) . .
Se1 Os1 Os2 58.49(4) . .
Se4 Os1 Os2 118.22(4) . .
Re3 Os1 Os2 59.98(2) 7_656 .
Os3 Os1 Os2 59.98(2) 7_656 .
Re2 Os1 Os2 0.00(4) . .
C1 Os1 Re2 135.0(4) . 7_656
Se2 Os1 Re2 58.42(4) . 7_656
Se3 Os1 Re2 118.06(4) . 7_656
Se1 Os1 Re2 118.43(4) . 7_656
Se4 Os1 Re2 58.43(4) . 7_656
Re3 Os1 Re2 59.94(2) 7_656 7_656
Os3 Os1 Re2 59.94(2) 7_656 7_656
Re2 Os1 Re2 89.82(2) . 7_656
Os2 Os1 Re2 89.82(2) . 7_656
C1 Os1 Os2 135.0(4) . 7_656
Se2 Os1 Os2 58.42(4) . 7_656
Se3 Os1 Os2 118.06(4) . 7_656
Se1 Os1 Os2 118.43(4) . 7_656
Se4 Os1 Os2 58.43(4) . 7_656
Re3 Os1 Os2 59.94(2) 7_656 7_656
Os3 Os1 Os2 59.94(2) 7_656 7_656
Re2 Os1 Os2 89.82(2) . 7_656
Os2 Os1 Os2 89.82(2) . 7_656
Re2 Os1 Os2 0.00(4) 7_656 7_656
C1 Os1 Os3 136.0(4) . .
Se2 Os1 Os3 118.30(4) . .
Se3 Os1 Os3 58.18(4) . .
Se1 Os1 Os3 118.35(4) . .
Se4 Os1 Os3 58.37(4) . .
Re3 Os1 Os3 89.91(2) 7_656 .
Os3 Os1 Os3 89.91(2) 7_656 .
Re2 Os1 Os3 59.87(2) . .
Os2 Os1 Os3 59.87(2) . .
Re2 Os1 Os3 59.89(2) 7_656 .
Os2 Os1 Os3 59.89(2) 7_656 .
C2 Os2 Se2 92.6(4) . 7_656
C2 Os2 Se4 93.7(4) . 7_656
Se2 Os2 Se4 89.68(5) 7_656 7_656
C2 Os2 Se1 91.2(4) . .
Se2 Os2 Se1 176.23(6) 7_656 .
Se4 Os2 Se1 90.02(5) 7_656 .
C2 Os2 Se3 90.5(4) . .
Se2 Os2 Se3 90.09(5) 7_656 .
Se4 Os2 Se3 175.84(6) 7_656 .
Se1 Os2 Se3 89.93(5) . .
C2 Os2 Os3 134.2(4) . .
Se2 Os2 Os3 58.51(4) 7_656 .
Se4 Os2 Os3 118.38(4) 7_656 .
Se1 Os2 Os3 118.52(4) . .
Se3 Os2 Os3 58.17(4) . .
C2 Os2 Re3 134.2(4) . .
Se2 Os2 Re3 58.51(4) 7_656 .
Se4 Os2 Re3 118.38(4) 7_656 .
Se1 Os2 Re3 118.52(4) . .
Se3 Os2 Re3 58.17(4) . .
Os3 Os2 Re3 0.00(3) . .
C2 Os2 Re3 135.7(4) . 7_656
Se2 Os2 Re3 118.36(4) 7_656 7_656
Se4 Os2 Re3 58.44(4) 7_656 7_656
Se1 Os2 Re3 58.47(4) . 7_656
Se3 Os2 Re3 118.21(4) . 7_656
Os3 Os2 Re3 90.09(2) . 7_656
Re3 Os2 Re3 90.09(2) . 7_656
C2 Os2 Os3 135.7(4) . 7_656
Se2 Os2 Os3 118.36(4) 7_656 7_656
Se4 Os2 Os3 58.44(4) 7_656 7_656
Se1 Os2 Os3 58.47(4) . 7_656
Se3 Os2 Os3 118.21(4) . 7_656
Os3 Os2 Os3 90.09(2) . 7_656
Re3 Os2 Os3 90.09(2) . 7_656
Re3 Os2 Os3 0.00(3) 7_656 7_656
C2 Os2 Re1 133.2(4) . .
Se2 Os2 Re1 118.67(4) 7_656 .
Se4 Os2 Re1 118.43(4) 7_656 .
Se1 Os2 Re1 58.36(4) . .
Se3 Os2 Re1 58.23(4) . .
Os3 Os2 Re1 60.17(2) . .
Re3 Os2 Re1 60.17(2) . .
Re3 Os2 Re1 60.00(2) 7_656 .
Os3 Os2 Re1 60.00(2) 7_656 .
C2 Os2 Os1 133.2(4) . .
Se2 Os2 Os1 118.67(4) 7_656 .
Se4 Os2 Os1 118.43(4) 7_656 .
Se1 Os2 Os1 58.36(4) . .
Se3 Os2 Os1 58.23(4) . .
Os3 Os2 Os1 60.17(2) . .
Re3 Os2 Os1 60.17(2) . .
Re3 Os2 Os1 60.00(2) 7_656 .
Os3 Os2 Os1 60.00(2) 7_656 .
Re1 Os2 Os1 0.00(3) . .
C2 Os2 Re1 136.6(4) . 7_656
Se2 Os2 Re1 58.22(4) 7_656 7_656
Se4 Os2 Re1 58.39(4) 7_656 7_656
Se1 Os2 Re1 118.60(4) . 7_656
Se3 Os2 Re1 118.16(4) . 7_656
Os3 Os2 Re1 60.00(2) . 7_656
Re3 Os2 Re1 60.00(2) . 7_656
Re3 Os2 Re1 60.14(2) 7_656 7_656
Os3 Os2 Re1 60.14(2) 7_656 7_656
Re1 Os2 Re1 90.18(2) . 7_656
Os1 Os2 Re1 90.18(2) . 7_656
C3 Os3 Se3 91.6(4) . .
C3 Os3 Se4 92.4(4) . .
Se3 Os3 Se4 89.56(5) . .
C3 Os3 Se2 91.8(4) . 7_656
Se3 Os3 Se2 90.29(5) . 7_656
Se4 Os3 Se2 175.88(5) . 7_656
C3 Os3 Se1 92.2(4) . 7_656
Se3 Os3 Se1 176.18(5) . 7_656
Se4 Os3 Se1 90.01(5) . 7_656
Se2 Os3 Se1 89.86(5) 7_656 7_656
C3 Os3 Re2 134.6(4) . .
Se3 Os3 Re2 58.66(4) . .
Se4 Os3 Re2 118.28(4) . .
Se2 Os3 Re2 58.35(4) 7_656 .
Se1 Os3 Re2 118.41(4) 7_656 .
C3 Os3 Os2 134.6(4) . .
Se3 Os3 Os2 58.66(4) . .
Se4 Os3 Os2 118.28(4) . .
Se2 Os3 Os2 58.35(4) 7_656 .
Se1 Os3 Os2 118.41(4) 7_656 .
Re2 Os3 Os2 0.00(3) . .
C3 Os3 Re2 135.5(4) . 7_656
Se3 Os3 Re2 118.27(4) . 7_656
Se4 Os3 Re2 58.45(4) . 7_656
Se2 Os3 Re2 118.20(4) 7_656 7_656
Se1 Os3 Re2 58.45(4) 7_656 7_656
Re2 Os3 Re2 89.91(2) . 7_656
Os2 Os3 Re2 89.91(2) . 7_656
C3 Os3 Os2 135.5(4) . 7_656
Se3 Os3 Os2 118.27(4) . 7_656
Se4 Os3 Os2 58.45(4) . 7_656
Se2 Os3 Os2 118.20(4) 7_656 7_656
Se1 Os3 Os2 58.45(4) 7_656 7_656
Re2 Os3 Os2 89.91(2) . 7_656
Os2 Os3 Os2 89.91(2) . 7_656
Re2 Os3 Os2 0.00(4) 7_656 7_656
C3 Os3 Os1 134.9(4) . 7_656
Se3 Os3 Os1 118.70(4) . 7_656
Se4 Os3 Os1 118.45(4) . 7_656
Se2 Os3 Os1 58.20(4) 7_656 7_656
Se1 Os3 Os1 58.36(4) 7_656 7_656
Re2 Os3 Os1 60.06(2) . 7_656
Os2 Os3 Os1 60.06(2) . 7_656
Re2 Os3 Os1 60.02(2) 7_656 7_656
Os2 Os3 Os1 60.02(2) 7_656 7_656
C3 Os3 Re1 134.9(4) . 7_656
Se3 Os3 Re1 118.70(4) . 7_656
Se4 Os3 Re1 118.45(4) . 7_656
Se2 Os3 Re1 58.20(4) 7_656 7_656
Se1 Os3 Re1 58.36(4) 7_656 7_656
Re2 Os3 Re1 60.06(2) . 7_656
Os2 Os3 Re1 60.06(2) . 7_656
Re2 Os3 Re1 60.02(2) 7_656 7_656
Os2 Os3 Re1 60.02(2) 7_656 7_656
Os1 Os3 Re1 0.00(4) 7_656 7_656
C3 Os3 Re1 135.0(4) . .
Se3 Os3 Re1 58.31(4) . .
Se4 Os3 Re1 58.33(4) . .
Se2 Os3 Re1 118.30(4) 7_656 .
Se1 Os3 Re1 118.41(4) 7_656 .
Re2 Os3 Re1 59.96(2) . .
Os2 Os3 Re1 59.96(2) . .
Re2 Os3 Re1 59.97(2) 7_656 .
Os2 Os3 Re1 59.97(2) 7_656 .
Os1 Os3 Re1 90.09(2) 7_656 .
Re1 Os3 Re1 90.09(2) 7_656 .
C1 Re1 Se2 91.2(4) . .
C1 Re1 Se3 92.8(4) . .
Se2 Re1 Se3 176.03(5) . .
C1 Re1 Se1 91.3(4) . .
Se2 Re1 Se1 90.17(5) . .
Se3 Re1 Se1 90.23(5) . .
C1 Re1 Se4 92.6(4) . .
Se2 Re1 Se4 89.82(5) . .
Se3 Re1 Se4 89.50(5) . .
Se1 Re1 Se4 176.06(5) . .
C1 Re1 Re3 134.1(4) . 7_656
Se2 Re1 Re3 58.55(4) . 7_656
Se3 Re1 Re3 118.55(4) . 7_656
Se1 Re1 Re3 58.51(4) . 7_656
Se4 Re1 Re3 118.35(4) . 7_656
C1 Re1 Os3 134.1(4) . 7_656
Se2 Re1 Os3 58.55(4) . 7_656
Se3 Re1 Os3 118.55(4) . 7_656
Se1 Re1 Os3 58.51(4) . 7_656
Se4 Re1 Os3 118.35(4) . 7_656
Re3 Re1 Os3 0.00(4) 7_656 7_656
C1 Re1 Re2 135.2(4) . .
Se2 Re1 Re2 118.51(4) . .
Se3 Re1 Re2 58.58(4) . .
Se1 Re1 Re2 58.49(4) . .
Se4 Re1 Re2 118.22(4) . .
Re3 Re1 Re2 59.98(2) 7_656 .
Os3 Re1 Re2 59.98(2) 7_656 .
C1 Re1 Os2 135.2(4) . .
Se2 Re1 Os2 118.51(4) . .
Se3 Re1 Os2 58.58(4) . .
Se1 Re1 Os2 58.49(4) . .
Se4 Re1 Os2 118.22(4) . .
Re3 Re1 Os2 59.98(2) 7_656 .
Os3 Re1 Os2 59.98(2) 7_656 .
Re2 Re1 Os2 0.00(4) . .
C1 Re1 Re2 135.0(4) . 7_656
Se2 Re1 Re2 58.42(4) . 7_656
Se3 Re1 Re2 118.06(4) . 7_656
Se1 Re1 Re2 118.43(4) . 7_656
Se4 Re1 Re2 58.43(4) . 7_656
Re3 Re1 Re2 59.94(2) 7_656 7_656
Os3 Re1 Re2 59.94(2) 7_656 7_656
Re2 Re1 Re2 89.82(2) . 7_656
Os2 Re1 Re2 89.82(2) . 7_656
C1 Re1 Os2 135.0(4) . 7_656
Se2 Re1 Os2 58.42(4) . 7_656
Se3 Re1 Os2 118.06(4) . 7_656
Se1 Re1 Os2 118.43(4) . 7_656
Se4 Re1 Os2 58.43(4) . 7_656
Re3 Re1 Os2 59.94(2) 7_656 7_656
Os3 Re1 Os2 59.94(2) 7_656 7_656
Re2 Re1 Os2 89.82(2) . 7_656
Os2 Re1 Os2 89.82(2) . 7_656
Re2 Re1 Os2 0.00(4) 7_656 7_656
C1 Re1 Os3 136.0(4) . .
Se2 Re1 Os3 118.30(4) . .
Se3 Re1 Os3 58.18(4) . .
Se1 Re1 Os3 118.35(4) . .
Se4 Re1 Os3 58.37(4) . .
Re3 Re1 Os3 89.91(2) 7_656 .
Os3 Re1 Os3 89.91(2) 7_656 .
Re2 Re1 Os3 59.87(2) . .
Os2 Re1 Os3 59.87(2) . .
Re2 Re1 Os3 59.89(2) 7_656 .
Os2 Re1 Os3 59.89(2) 7_656 .
C2 Re2 Se2 92.6(4) . 7_656
C2 Re2 Se4 93.7(4) . 7_656
Se2 Re2 Se4 89.68(5) 7_656 7_656
C2 Re2 Se1 91.2(4) . .
Se2 Re2 Se1 176.23(6) 7_656 .
Se4 Re2 Se1 90.02(5) 7_656 .
C2 Re2 Se3 90.5(4) . .
Se2 Re2 Se3 90.09(5) 7_656 .
Se4 Re2 Se3 175.84(6) 7_656 .
Se1 Re2 Se3 89.93(5) . .
C2 Re2 Os3 134.2(4) . .
Se2 Re2 Os3 58.51(4) 7_656 .
Se4 Re2 Os3 118.38(4) 7_656 .
Se1 Re2 Os3 118.52(4) . .
Se3 Re2 Os3 58.17(4) . .
C2 Re2 Re3 134.2(4) . .
Se2 Re2 Re3 58.51(4) 7_656 .
Se4 Re2 Re3 118.38(4) 7_656 .
Se1 Re2 Re3 118.52(4) . .
Se3 Re2 Re3 58.17(4) . .
Os3 Re2 Re3 0.00(3) . .
C2 Re2 Re3 135.7(4) . 7_656
Se2 Re2 Re3 118.36(4) 7_656 7_656
Se4 Re2 Re3 58.44(4) 7_656 7_656
Se1 Re2 Re3 58.47(4) . 7_656
Se3 Re2 Re3 118.21(4) . 7_656
Os3 Re2 Re3 90.09(2) . 7_656
Re3 Re2 Re3 90.09(2) . 7_656
C2 Re2 Os3 135.7(4) . 7_656
Se2 Re2 Os3 118.36(4) 7_656 7_656
Se4 Re2 Os3 58.44(4) 7_656 7_656
Se1 Re2 Os3 58.47(4) . 7_656
Se3 Re2 Os3 118.21(4) . 7_656
Os3 Re2 Os3 90.09(2) . 7_656
Re3 Re2 Os3 90.09(2) . 7_656
Re3 Re2 Os3 0.00(3) 7_656 7_656
C2 Re2 Re1 133.2(4) . .
Se2 Re2 Re1 118.67(4) 7_656 .
Se4 Re2 Re1 118.43(4) 7_656 .
Se1 Re2 Re1 58.36(4) . .
Se3 Re2 Re1 58.23(4) . .
Os3 Re2 Re1 60.17(2) . .
Re3 Re2 Re1 60.17(2) . .
Re3 Re2 Re1 60.00(2) 7_656 .
Os3 Re2 Re1 60.00(2) 7_656 .
C2 Re2 Os1 133.2(4) . .
Se2 Re2 Os1 118.67(4) 7_656 .
Se4 Re2 Os1 118.43(4) 7_656 .
Se1 Re2 Os1 58.36(4) . .
Se3 Re2 Os1 58.23(4) . .
Os3 Re2 Os1 60.17(2) . .
Re3 Re2 Os1 60.17(2) . .
Re3 Re2 Os1 60.00(2) 7_656 .
Os3 Re2 Os1 60.00(2) 7_656 .
Re1 Re2 Os1 0.00(3) . .
C2 Re2 Re1 136.6(4) . 7_656
Se2 Re2 Re1 58.22(4) 7_656 7_656
Se4 Re2 Re1 58.39(4) 7_656 7_656
Se1 Re2 Re1 118.60(4) . 7_656
Se3 Re2 Re1 118.16(4) . 7_656
Os3 Re2 Re1 60.00(2) . 7_656
Re3 Re2 Re1 60.00(2) . 7_656
Re3 Re2 Re1 60.14(2) 7_656 7_656
Os3 Re2 Re1 60.14(2) 7_656 7_656
Re1 Re2 Re1 90.18(2) . 7_656
Os1 Re2 Re1 90.18(2) . 7_656
C3 Re3 Se3 91.6(4) . .
C3 Re3 Se4 92.4(4) . .
Se3 Re3 Se4 89.56(5) . .
C3 Re3 Se2 91.8(4) . 7_656
Se3 Re3 Se2 90.29(5) . 7_656
Se4 Re3 Se2 175.88(5) . 7_656
C3 Re3 Se1 92.2(4) . 7_656
Se3 Re3 Se1 176.18(5) . 7_656
Se4 Re3 Se1 90.01(5) . 7_656
Se2 Re3 Se1 89.86(5) 7_656 7_656
C3 Re3 Re2 134.6(4) . .
Se3 Re3 Re2 58.66(4) . .
Se4 Re3 Re2 118.28(4) . .
Se2 Re3 Re2 58.35(4) 7_656 .
Se1 Re3 Re2 118.41(4) 7_656 .
C3 Re3 Os2 134.6(4) . .
Se3 Re3 Os2 58.66(4) . .
Se4 Re3 Os2 118.28(4) . .
Se2 Re3 Os2 58.35(4) 7_656 .
Se1 Re3 Os2 118.41(4) 7_656 .
Re2 Re3 Os2 0.00(3) . .
C3 Re3 Re2 135.5(4) . 7_656
Se3 Re3 Re2 118.27(4) . 7_656
Se4 Re3 Re2 58.45(4) . 7_656
Se2 Re3 Re2 118.20(4) 7_656 7_656
Se1 Re3 Re2 58.45(4) 7_656 7_656
Re2 Re3 Re2 89.91(2) . 7_656
Os2 Re3 Re2 89.91(2) . 7_656
C3 Re3 Os2 135.5(4) . 7_656
Se3 Re3 Os2 118.27(4) . 7_656
Se4 Re3 Os2 58.45(4) . 7_656
Se2 Re3 Os2 118.20(4) 7_656 7_656
Se1 Re3 Os2 58.45(4) 7_656 7_656
Re2 Re3 Os2 89.91(2) . 7_656
Os2 Re3 Os2 89.91(2) . 7_656
Re2 Re3 Os2 0.00(4) 7_656 7_656
C3 Re3 Os1 134.9(4) . 7_656
Se3 Re3 Os1 118.70(4) . 7_656
Se4 Re3 Os1 118.45(4) . 7_656
Se2 Re3 Os1 58.20(4) 7_656 7_656
Se1 Re3 Os1 58.36(4) 7_656 7_656
Re2 Re3 Os1 60.06(2) . 7_656
Os2 Re3 Os1 60.06(2) . 7_656
Re2 Re3 Os1 60.02(2) 7_656 7_656
Os2 Re3 Os1 60.02(2) 7_656 7_656
C3 Re3 Re1 134.9(4) . 7_656
Se3 Re3 Re1 118.70(4) . 7_656
Se4 Re3 Re1 118.45(4) . 7_656
Se2 Re3 Re1 58.20(4) 7_656 7_656
Se1 Re3 Re1 58.36(4) 7_656 7_656
Re2 Re3 Re1 60.06(2) . 7_656
Os2 Re3 Re1 60.06(2) . 7_656
Re2 Re3 Re1 60.02(2) 7_656 7_656
Os2 Re3 Re1 60.02(2) 7_656 7_656
Os1 Re3 Re1 0.00(4) 7_656 7_656
C3 Re3 Re1 135.0(4) . .
Se3 Re3 Re1 58.31(4) . .
Se4 Re3 Re1 58.33(4) . .
Se2 Re3 Re1 118.30(4) 7_656 .
Se1 Re3 Re1 118.41(4) 7_656 .
Re2 Re3 Re1 59.96(2) . .
Os2 Re3 Re1 59.96(2) . .
Re2 Re3 Re1 59.97(2) 7_656 .
Os2 Re3 Re1 59.97(2) 7_656 .
Os1 Re3 Re1 90.09(2) 7_656 .
Re1 Re3 Re1 90.09(2) 7_656 .
Re1 Se1 Os1 0.00(4) . .
Re1 Se1 Re2 63.15(4) . .
Os1 Se1 Re2 63.15(4) . .
Re1 Se1 Os2 63.15(4) . .
Os1 Se1 Os2 63.15(4) . .
Re2 Se1 Os2 0.00(4) . .
Re1 Se1 Re3 63.13(4) . 7_656
Os1 Se1 Re3 63.13(4) . 7_656
Re2 Se1 Re3 63.07(4) . 7_656
Os2 Se1 Re3 63.07(4) . 7_656
Re1 Se1 Os3 63.13(4) . 7_656
Os1 Se1 Os3 63.13(4) . 7_656
Re2 Se1 Os3 63.07(4) . 7_656
Os2 Se1 Os3 63.07(4) . 7_656
Re3 Se1 Os3 0.00(4) 7_656 7_656
Re1 Se2 Os1 0.00(4) . .
Re1 Se2 Re2 63.36(4) . 7_656
Os1 Se2 Re2 63.36(4) . 7_656
Re1 Se2 Os2 63.36(4) . 7_656
Os1 Se2 Os2 63.36(4) . 7_656
Re2 Se2 Os2 0.00(4) 7_656 7_656
Re1 Se2 Re3 63.26(4) . 7_656
Os1 Se2 Re3 63.26(4) . 7_656
Re2 Se2 Re3 63.14(4) 7_656 7_656
Os2 Se2 Re3 63.14(4) 7_656 7_656
Re1 Se2 Os3 63.26(4) . 7_656
Os1 Se2 Os3 63.26(4) . 7_656
Re2 Se2 Os3 63.14(4) 7_656 7_656
Os2 Se2 Os3 63.14(4) 7_656 7_656
Re3 Se2 Os3 0.00(4) 7_656 7_656
Re3 Se3 Os3 0.00(4) . .
Re3 Se3 Os1 63.52(4) . .
Os3 Se3 Os1 63.52(4) . .
Re3 Se3 Re1 63.52(4) . .
Os3 Se3 Re1 63.52(4) . .
Os1 Se3 Re1 0.00(4) . .
Re3 Se3 Os2 63.17(4) . .
Os3 Se3 Os2 63.17(4) . .
Os1 Se3 Os2 63.18(4) . .
Re1 Se3 Os2 63.18(4) . .
Re3 Se3 Re2 63.17(4) . .
Os3 Se3 Re2 63.17(4) . .
Os1 Se3 Re2 63.18(4) . .
Re1 Se3 Re2 63.18(4) . .
Os2 Se3 Re2 0.00(4) . .
Re1 Se4 Os1 0.00(4) . .
Re1 Se4 Re3 63.30(4) . .
Os1 Se4 Re3 63.30(4) . .
Re1 Se4 Os3 63.30(4) . .
Os1 Se4 Os3 63.30(4) . .
Re3 Se4 Os3 0.00(3) . .
Re1 Se4 Re2 63.18(4) . 7_656
Os1 Se4 Re2 63.18(4) . 7_656
Re3 Se4 Re2 63.11(4) . 7_656
Os3 Se4 Re2 63.11(4) . 7_656
Re1 Se4 Os2 63.18(4) . 7_656
Os1 Se4 Os2 63.18(4) . 7_656
Re3 Se4 Os2 63.11(4) . 7_656
Os3 Se4 Os2 63.11(4) . 7_656
Re2 Se4 Os2 0.00(4) 7_656 7_656
N1 C1 Os1 175.8(13) . .
N1 C1 Re1 175.8(13) . .
Os1 C1 Re1 0.00(5) . .
N2 C2 Os2 176.4(14) . .
N2 C2 Re2 176.4(14) . .
Os2 C2 Re2 0.00(4) . .
N3 C3 Os3 179.3(14) . .
N3 C3 Re3 179.3(14) . .
Os3 C3 Re3 0.00(5) . .
C28B P C10 115.4(12) . .
C28B P C16 111.5(12) . .
C10 P C16 112.4(7) . .
C28B P C22 101.5(12) . .
C10 P C22 106.9(7) . .
C16 P C22 108.3(7) . .
C28B P C28A 22.9(12) . .
C10 P C28A 100.7(12) . .
C16 P C28A 104.6(12) . .
C22 P C28A 123.9(12) . .
C15 C10 C11 119.6(15) . .
C15 C10 P 123.9(12) . .
C11 C10 P 116.5(12) . .
C12 C11 C10 119.8(16) . .
C11 C12 C13 120.3(15) . .
C14 C13 C12 120.4(15) . .
C13 C14 C15 120.4(15) . .
C14 C15 C10 119.5(15) . .
C21 C16 C17 119.7(16) . .
C21 C16 P 119.9(14) . .
C17 C16 P 120.3(14) . .
C18 C17 C16 119.3(17) . .
C17 C18 C19 122.3(18) . .
C20 C19 C18 118.2(17) . .
C19 C20 C21 120.9(16) . .
C16 C21 C20 119.5(15) . .
C27 C22 C23B 140.3(21) . .
C27 C22 C23A 113.1(18) . .
C23B C22 C23A 28.8(15) . .
C27 C22 P 119.9(11) . .
C23B C22 P 99.2(19) . .
C23A C22 P 127.0(16) . .
C23B C23A C24B 122.1(65) . .
C23B C23A C24A 159.2(57) . .
C24B C23A C24A 38.3(33) . .
C23B C23A C22 72.6(42) . .
C24B C23A C22 146.6(44) . .
C24A C23A C22 119.9(24) . .
C23B C23A C25B 161.9(51) . .
C24B C23A C25B 55.8(37) . .
C24A C23A C25B 19.6(16) . .
C22 C23A C25B 100.4(22) . .
C23A C23B C24B 31.9(38) . .
C23A C23B C22 78.6(44) . .
C24B C23B C22 105.4(33) . .
C25B C24A C24B 146.6(62) . .
C25B C24A C23A 117.4(49) . .
C24B C24A C23A 39.1(33) . .
C25B C24A C25A 7.8(44) . .
C24B C24A C25A 150.6(41) . .
C23A C24A C25A 124.8(24) . .
C24A C24B C23A 102.6(56) . .
C24A C24B C23B 128.2(54) . .
C23A C24B C23B 26.0(31) . .
C24A C24B C25B 14.5(28) . .
C23A C24B C25B 94.5(45) . .
C23B C24B C25B 118.5(39) . .
C25B C25A C26 103.7(48) . .
C25B C25A C24A 7.3(42) . .
C26 C25A C24A 110.7(23) . .
C24A C25B C25A 165.0(86) . .
C24A C25B C24B 18.9(36) . .
C25A C25B C24B 164.5(62) . .
C24A C25B C26 143.6(56) . .
C25A C25B C26 50.7(40) . .
C24B C25B C26 126.9(31) . .
C24A C25B C23A 43.0(39) . .
C25A C25B C23A 151.1(56) . .
C24B C25B C23A 29.7(18) . .
C26 C25B C23A 100.6(23) . .
C25A C26 C27 131.7(24) . .
C25A C26 C25B 25.6(18) . .
C27 C26 C25B 106.1(23) . .
C22 C27 C26 119.8(17) . .
C28B C28A C33 68.5(39) . .
C28B C28A C29A 136.4(53) . .
C33 C28A C29A 118.7(31) . .
C28B C28A C29B 46.5(37) . .
C33 C28A C29B 90.2(21) . .
C29A C28A C29B 90.0(23) . .
C28B C28A P 70.7(41) . .
C33 C28A P 115.2(23) . .
C29A C28A P 125.7(26) . .
C29B C28A P 96.1(19) . .
C28A C28B C33 79.8(43) . .
C28A C28B C29B 112.3(47) . .
C33 C28B C29B 114.3(26) . .
C28A C28B P 86.4(43) . .
C33 C28B P 126.9(23) . .
C29B C28B P 118.4(23) . .
C28A C28B C29A 29.2(37) . .
C33 C28B C29A 90.3(22) . .
C29B C28B C29A 83.1(19) . .
P C28B C29A 101.7(18) . .
C30A C29A C28A 117.7(31) . .
C30A C29A C28B 114.5(25) . .
C28A C29A C28B 14.4(18) . .
C30B C29B C28B 116.0(25) . .
C30B C29B C28A 108.8(22) . .
C28B C29B C28A 21.2(15) . .
C31A C30A C29A 121.2(32) . .
C31B C30B C29B 124.5(26) . .
C30A C31A C32 122.7(32) . .
C30A C31A C31B 116.8(33) . .
C32 C31A C31B 59.3(20) . .
C32 C31B C31A 60.3(20) . .
C32 C31B C30B 114.6(25) . .
C31A C31B C30B 115.8(28) . .
C31B C32 C31A 60.4(20) . .
C31B C32 C33 118.1(20) . .
C31A C32 C33 115.8(23) . .
C28B C33 C28A 31.7(17) . .
C28B C33 C32 129.3(22) . .
C28A C33 C32 121.6(22) . .
C50 O50 C50 70.1(29) 2_756 .
C50 N50 C50 100.1(50) 2_756 .
C50 N50 C51 130.0(25) 2_756 .
C50 N50 C51 130.0(25) . .
C52 C50 N50 119.3(40) 2_756 .
C52 C50 O50 145.1(37) 2_756 .
N50 C50 O50 94.9(32) . .
C52 C50 C50 158.7(28) 2_756 2_756
N50 C50 C50 40.0(25) . 2_756
O50 C50 C50 55.0(14) . 2_756

loop_
_geom_bond_atom_site_label_1
_geom_bond_atom_site_label_2
_geom_bond_distance
_geom_bond_site_symmetry_2
Os1 C1 2.036(15) .
Os1 Se2 2.500(2) .
Os1 Se3 2.503(2) .
Os1 Se1 2.507(2) .
Os1 Se4 2.508(2) .
Os1 Re3 2.6268(7) 7_656
Os1 Os3 2.6268(7) 7_656
Os1 Re2 2.6275(8) .
Os1 Os2 2.6275(8) .
Os1 Re2 2.6285(8) 7_656
Os1 Os2 2.6285(8) 7_656
Os1 Os3 2.6330(8) .
Os2 C2 2.08(2) .
Os2 Se2 2.505(2) 7_656
Os2 Se4 2.5094(15) 7_656
Os2 Se1 2.511(2) .
Os2 Se3 2.5124(15) .
Os2 Os3 2.6250(8) .
Os2 Re3 2.6250(8) .
Os2 Re3 2.6265(8) 7_656
Os2 Os3 2.6265(8) 7_656
Os2 Re1 2.6275(8) .
Os2 Re1 2.6284(8) 7_656
Os3 C3 2.11(2) .
Os3 Se3 2.499(2) .
Os3 Se4 2.509(2) .
Os3 Se2 2.5094(15) 7_656
Os3 Se1 2.511(2) 7_656
Os3 Re2 2.6250(8) .
Os3 Re2 2.6265(8) 7_656
Os3 Os2 2.6265(8) 7_656
Os3 Os1 2.6268(7) 7_656
Os3 Re1 2.6268(7) 7_656
Os3 Re1 2.6330(8) .
Re1 C1 2.036(15) .
Re1 Se2 2.500(2) .
Re1 Se3 2.503(2) .
Re1 Se1 2.507(2) .
Re1 Se4 2.508(2) .
Re1 Re3 2.6268(7) 7_656
Re1 Os3 2.6268(7) 7_656
Re1 Re2 2.6275(8) .
Re1 Re2 2.6285(8) 7_656
Re1 Os2 2.6285(8) 7_656
Re2 C2 2.08(2) .
Re2 Se2 2.505(2) 7_656
Re2 Se4 2.5094(15) 7_656
Re2 Se1 2.511(2) .
Re2 Se3 2.5124(15) .
Re2 Re3 2.6250(8) .
Re2 Re3 2.6265(8) 7_656
Re2 Os3 2.6265(8) 7_656
Re2 Re1 2.6284(8) 7_656
Re3 C3 2.11(2) .
Re3 Se3 2.499(2) .
Re3 Se4 2.509(2) .
Re3 Se2 2.5094(15) 7_656
Re3 Se1 2.511(2) 7_656
Re3 Re2 2.6265(8) 7_656
Re3 Os2 2.6265(8) 7_656
Re3 Os1 2.6268(7) 7_656
Re3 Re1 2.6268(7) 7_656
Se1 Re3 2.511(2) 7_656
Se1 Os3 2.511(2) 7_656
Se2 Re2 2.505(2) 7_656
Se2 Os2 2.505(2) 7_656
Se2 Re3 2.5094(15) 7_656
Se2 Os3 2.5094(15) 7_656
Se4 Re2 2.5094(15) 7_656
Se4 Os2 2.5094(15) 7_656
C1 N1 1.18(2) .
C2 N2 1.12(2) .
C3 N3 1.12(2) .
P C28B 1.76(3) .
P C10 1.82(2) .
P C16 1.83(2) .
P C22 1.83(2) .
P C28A 1.86(3) .
C10 C15 1.38(2) .
C10 C11 1.40(2) .
C11 C12 1.34(2) .
C12 C13 1.39(2) .
C13 C14 1.35(2) .
C14 C15 1.38(2) .
C16 C21 1.34(2) .
C16 C17 1.39(2) .
C17 C18 1.35(2) .
C18 C19 1.37(2) .
C19 C20 1.35(2) .
C20 C21 1.41(2) .
C22 C27 1.36(2) .
C22 C23B 1.47(4) .
C22 C23A 1.51(3) .
C23A C23B 0.74(4) .
C23A C24B 0.90(4) .
C23A C24A 1.39(4) .
C23A C25B 1.81(5) .
C23B C24B 1.44(6) .
C24A C25B 0.68(5) .
C24A C24B 0.88(4) .
C24A C25A 1.40(4) .
C24B C25B 1.50(6) .
C25A C25B 0.73(5) .
C25A C26 1.31(3) .
C25B C26 1.64(5) .
C26 C27 1.39(2) .
C28A C28B 0.73(4) .
C28A C33 1.36(4) .
C28A C29A 1.43(4) .
C28A C29B 1.86(4) .
C28B C33 1.29(3) .
C28B C29B 1.46(4) .
C28B C29A 2.02(4) .
C29A C30A 1.39(4) .
C29B C30B 1.45(3) .
C30A C31A 1.34(4) .
C30B C31B 1.44(4) .
C31A C32 1.39(4) .
C31A C31B 1.39(4) .
C31B C32 1.38(3) .
C32 C33 1.41(2) .
O50 C50 1.65(4) 2_756
O50 C50 1.65(4) .
C52 C50 1.18(4) 2_756
N50 C50 1.24(4) 2_756
N50 C50 1.24(4) .
N50 C51 1.44(3) .
C50 C52 1.18(4) 2_756
C50 C50 1.90(8) 2_756
